data_2103723
loop_
_publ_author_name
'Atencio, Reinaldo'
'Visbal, Gonzalo'
'Pekerar, Sara'
'Papale, Jham'
'Urbina, Julio A.'

_publ_section_title
;
 Studies of molecular structure parameters of
 20-piperidin-2-yl-5\a-pregnan-3\b,20-diol and its <i>N</i>-methyl
 derivative: two inhibitors of \D^24(25)^ sterol methyl transferase and
 \D^24(24')^ sterol methyl reductase of <i>Trypanosoma cruzi</i>
;
_journal_issue 5
_journal_name_full 'Acta Crystallographica Section B'
_journal_page_first 714
_journal_page_last 721
_journal_paper_doi 10.1107/S0108768101013234
_journal_volume 57
_journal_year 2001
_chemical_formula_moiety 'C27 H47 N O2'
_chemical_formula_sum 'C27 H47 N O2'
_chemical_formula_weight 417.66
_chemical_name_systematic
;
 ?
;
_space_group_IT_number 4
_symmetry_cell_setting monoclinic
_symmetry_space_group_name_Hall 'P 2yb'
_symmetry_space_group_name_H-M 'P 1 21 1'
_audit_creation_method SHELXL
_cell_angle_alpha 90.00
_cell_angle_beta 99.58(2)
_cell_angle_gamma 90.00
_cell_formula_units_Z 2
_cell_length_a 10.478(3)
_cell_length_b 7.213(2)
_cell_length_c 16.384(2)
_cell_measurement_reflns_used 25
_cell_measurement_temperature 293(2)
_cell_measurement_theta_max 20
_cell_measurement_theta_min 16
_cell_volume 1221.0(5)
_computing_cell_refinement
;
MSC/AFC, Diffractometer Control Software (Molecular
Structure Corporation, 1992)
;
_computing_data_collection
;
MSC/AFC, Diffractometer Control Software (Molecular
Structure Corporation, 1992)
;
_computing_data_reduction
;
TEXSAN, (Molecular Structure Corporation, 1992)
;
_computing_molecular_graphics 'SHELXTL (Siemens, 1994)'
_computing_publication_material 'SHELXL-93 (Sheldrick, 1993)'
_computing_structure_refinement 'SHELXL-93 (Sheldrick, 1993)'
_computing_structure_solution 'SIR92 (Altomare et al. 1994)'
_diffrn_ambient_temperature 293(2)
_diffrn_measurement_device 'Rigaku AFC-7S'
_diffrn_measurement_method \w-2\q
_diffrn_radiation_monochromator graphite
_diffrn_radiation_source 'normal focus sealed tube'
_diffrn_radiation_type MoK\a
_diffrn_radiation_wavelength .71069
_diffrn_reflns_av_R_equivalents .0220
_diffrn_reflns_av_sigmaI/netI .0312
_diffrn_reflns_limit_h_max 12
_diffrn_reflns_limit_h_min 0
_diffrn_reflns_limit_k_max 8
_diffrn_reflns_limit_k_min -8
_diffrn_reflns_limit_l_max 19
_diffrn_reflns_limit_l_min -19
_diffrn_reflns_number 4569
_diffrn_reflns_theta_max 25.00
_diffrn_reflns_theta_min 2.16
_diffrn_standards_decay_% .70
_diffrn_standards_interval_count 150
_diffrn_standards_number 3
_exptl_absorpt_coefficient_mu .070
_exptl_absorpt_correction_T_max 1.00
_exptl_absorpt_correction_T_min .96
_exptl_absorpt_correction_type psi-scan
_exptl_absorpt_process_details
;
 (North, Phillips & Mathews, 1968)'
;
_exptl_crystal_colour colorless
_exptl_crystal_density_diffrn 1.136
_exptl_crystal_description needle
_exptl_crystal_F_000 464
_exptl_crystal_size_max .67
_exptl_crystal_size_mid .30
_exptl_crystal_size_min .12
_refine_diff_density_max .132
_refine_diff_density_min -.141
_refine_ls_abs_structure_details 'Flack H D (1983), Acta Cryst. A39, 876-881'
_refine_ls_abs_structure_Flack 0(2)
_refine_ls_extinction_coef .023(4)
_refine_ls_extinction_method SHELXL
_refine_ls_goodness_of_fit_all .991
_refine_ls_goodness_of_fit_ref 1.037
_refine_ls_hydrogen_treatment 'see text'
_refine_ls_matrix_type full
_refine_ls_number_parameters 274
_refine_ls_number_reflns 4078
_refine_ls_number_restraints 1
_refine_ls_restrained_S_all 1.108
_refine_ls_restrained_S_obs 1.037
_refine_ls_R_factor_all .0740
_refine_ls_R_factor_gt .0470
_refine_ls_shift/esd_mean .002
_refine_ls_shift/su_max .031
_refine_ls_structure_factor_coef Fsqd
_refine_ls_weighting_details
;
w=1/[\s^2^(Fo^2^)+(0.0737P)^2^+0.1251P] P=(Fo^2^+2Fc^2^)/3
;
_refine_ls_weighting_scheme calc
_refine_ls_wR_factor_all .1404
_refine_ls_wR_factor_ref .1157
_reflns_number_gt 3385
_reflns_number_total 4306
_reflns_threshold_expression >2sigma(I)
_cod_data_source_file an0583.cif
_cod_data_source_block 2
_cod_depositor_comments
;
The following automatic conversions were performed:
'_symmetry_cell_setting' value 'Monoclinic' changed to 'monoclinic'
according to '/home/saulius/struct/CIF-dictionaries/cif_core.dic'
dictionary named 'cif_core.dic' version 2.4.1 from 2010-06-29.

Automatic conversion script
Id: cif_fix_enum 1527 2010-12-29 10:47:43Z saulius 

The following automatic conversions were performed:

'_symmetry_cell_setting' value 'Monoclinic' changed to 'monoclinic'
according to /home/saulius/struct/CIF-dictionaries/cif_core.dic
dictionary named 'cif_core.dic' version 2.4.1 from 2010-06-29.

Automatic conversion script
Id: cif_fix_values 1715 2011-07-08 13:25:40Z adriana 
;
_cod_original_cell_volume 1220.9(6)
_cod_original_sg_symbol_H-M P21
_cod_database_code 2103723

loop_
_symmetry_equiv_pos_as_xyz
'x, y, z'
'-x, y+1/2, -z'

loop_
_atom_site_aniso_label
_atom_site_aniso_U_11
_atom_site_aniso_U_22
_atom_site_aniso_U_33
_atom_site_aniso_U_12
_atom_site_aniso_U_13
_atom_site_aniso_U_23
O1 .095(2) .122(2) .0656(13) -.0443(15) .0427(12) -.0312(13)
O2 .0622(13) .198(3) .0380(10) .019(2) -.0024(9) .0213(15)
N1 .0483(12) .0739(15) .0458(11) .0053(11) .0139(9) -.0047(11)
C1 .0434(12) .0478(14) .0498(13) -.0058(11) .0100(10) -.0068(12)
C2 .0467(14) .067(2) .058(2) -.0087(13) .0104(12) -.0242(14)
C3 .0537(15) .082(2) .0479(14) -.0125(14) .0133(12) -.0049(14)
C4 .0505(14) .065(2) .056(2) -.0115(13) .0172(12) -.0028(13)
C5 .0342(11) .0467(14) .0528(13) .0012(10) .0070(10) .0030(11)
C6 .0508(14) .0453(14) .068(2) -.0101(12) .0255(13) -.0054(13)
C7 .0509(14) .0449(15) .068(2) -.0084(12) .0201(12) -.0105(13)
C8 .0350(11) .0451(14) .0460(13) -.0009(10) .0075(10) -.0038(10)
C9 .0319(11) .0366(12) .0438(12) .0037(9) .0049(9) .0005(10)
C10 .0298(10) .0410(12) .0427(11) .0014(9) .0042(9) -.0036(10)
C11 .0515(13) .0401(13) .0562(14) .0042(11) .0158(12) -.0011(12)
C12 .0538(14) .0393(13) .0502(14) -.0002(11) .0155(11) .0028(11)
C13 .0348(12) .0535(14) .0388(11) .0035(11) .0031(10) .0037(11)
C14 .0363(12) .0433(13) .0469(12) -.0003(10) .0051(10) -.0076(11)
C15 .059(2) .061(2) .062(2) -.0114(13) .0203(13) -.0189(14)
C16 .062(2) .074(2) .058(2) -.0138(15) .0211(13) -.0231(14)
C17 .0422(12) .0536(14) .0357(11) .0012(11) .0043(10) -.0011(11)
C18 .0510(15) .095(2) .057(2) .0168(15) -.0008(13) .017(2)
C19 .0363(12) .062(2) .0579(15) .0116(11) .0036(11) -.0086(13)
C20 .0573(15) .083(2) .0294(11) .0073(14) .0059(11) .0108(13)
C21 .094(2) .068(2) .082(2) .018(2) .042(2) .031(2)
C22 .0539(14) .070(2) .0360(12) -.0091(13) .0131(11) -.0091(12)
C23 .084(2) .102(2) .0465(15) -.006(2) .0296(15) .001(2)
C24 .093(2) .098(2) .066(2) -.021(2) .048(2) -.022(2)
C25 .074(2) .101(3) .095(2) -.003(2) .048(2) -.019(2)
C26 .071(2) .101(3) .080(2) .019(2) .037(2) .003(2)
C27 .066(2) .130(3) .068(2) -.015(2) .004(2) -.035(2)

loop_
_atom_site_label
_atom_site_fract_x
_atom_site_fract_y
_atom_site_fract_z
_atom_site_U_iso_or_equiv
_atom_site_thermal_displace_type
_atom_site_calc_flag
_atom_site_refinement_flags
_atom_site_occupancy
_atom_site_type_symbol
O1 .8422(2) .0229(4) .30124(13) .0908(8) Uani d . 1 O
H1 .814(3) -.061(4) .2694(16) .136 Uiso calc R 1 H
O2 .4859(2) .0978(5) .96198(11) .1007(9) Uani d . 1 O
H2 .529(3) .002(3) .9678(16) .151 Uiso calc R 1 H
N1 .1765(2) .2471(3) .83192(12) .0553(6) Uani d . 1 N
C1 .6823(2) -.1231(3) .48184(14) .0467(6) Uani d . 1 C
H1A .6794(2) -.2419(3) .50926(14) .056 Uiso calc R 1 H
H1B .5941(2) -.0878(3) .45948(14) .056 Uiso calc R 1 H
C2 .7585(2) -.1445(4) .4108(2) .0570(7) Uani d . 1 C
H2A .8450(2) -.1884(4) .4324(2) .068 Uiso calc R 1 H
H2B .7166(2) -.2365(4) .3721(2) .068 Uiso calc R 1 H
C3 .7672(3) .0349(4) .36631(15) .0608(7) Uani d . 1 C
H3 .6794(3) .0750(4) .34266(15) .073 Uiso calc R 1 H
C4 .8286(3) .1817(4) .4259(2) .0561(7) Uani d . 1 C
H4A .8288(3) .2989(4) .3969(2) .067 Uiso calc R 1 H
H4B .9177(3) .1479(4) .4464(2) .067 Uiso calc R 1 H
C5 .7564(2) .2053(3) .49912(15) .0446(6) Uani d . 1 C
H5 .6686(2) .2446(3) .47528(15) .054 Uiso calc R 1 H
C6 .8111(2) .3583(4) .5578(2) .0530(6) Uani d . 1 C
H6A .8186(2) .4709(4) .5266(2) .064 Uiso calc R 1 H
H6B .8972(2) .3238(4) .5851(2) .064 Uiso calc R 1 H
C7 .7253(2) .3956(3) .6232(2) .0534(6) Uani d . 1 C
H7A .7685(2) .4838(3) .6632(2) .064 Uiso calc R 1 H
H7B .6448(2) .4513(3) .5966(2) .064 Uiso calc R 1 H
C8 .6948(2) .2213(3) .66856(14) .0419(5) Uani d . 1 C
H8 .7739(2) .1811(3) .70490(14) .050 Uiso calc R 1 H
C9 .6477(2) .0613(3) .60816(13) .0376(5) Uani d . 1 C
H9 .5671(2) .1054(3) .57476(13) .045 Uiso calc R 1 H
C10 .7406(2) .0219(3) .54581(14) .0380(5) Uani d . 1 C
C11 .6101(2) -.1084(3) .6548(2) .0484(6) Uani d . 1 C
H11A .6873(2) -.1588(3) .6884(2) .058 Uiso calc R 1 H
H11B .5752(2) -.2026(3) .6150(2) .058 Uiso calc R 1 H
C12 .5103(2) -.0653(3) .71061(15) .0470(6) Uani d . 1 C
H12A .4293(2) -.0294(3) .67654(15) .056 Uiso calc R 1 H
H12B .4946(2) -.1762(3) .74090(15) .056 Uiso calc R 1 H
C13 .5559(2) .0906(3) .77214(13) .0427(6) Uani d . 1 C
C14 .5907(2) .2568(3) .72159(14) .0423(5) Uani d . 1 C
H14 .5118(2) .2856(3) .68248(14) .051 Uiso calc R 1 H
C15 .6071(3) .4156(4) .7842(2) .0595(7) Uani d . 1 C
H15A .5968(3) .5349(4) .7565(2) .071 Uiso calc R 1 H
H15B .6913(3) .4108(4) .8192(2) .071 Uiso calc R 1 H
C16 .4982(3) .3809(4) .8344(2) .0636(7) Uani d . 1 C
H16A .4290(3) .4701(4) .8193(2) .076 Uiso calc R 1 H
H16B .5309(3) .3930(4) .8931(2) .076 Uiso calc R 1 H
C17 .4477(2) .1821(3) .81437(14) .0441(5) Uani d . 1 C
H17 .3732(2) .1965(3) .76996(14) .053 Uiso calc R 1 H
C18 .6714(3) .0263(5) .8361(2) .0686(8) Uani d . 1 C
H18A .6987(3) .1255(5) .8741(2) .103 Uiso calc R 1 H
H18B .7416(3) -.0084(5) .8083(2) .103 Uiso calc R 1 H
H18C .6463(3) -.0784(5) .8660(2) .103 Uiso calc R 1 H
C19 .8720(2) -.0501(4) .5909(2) .0524(6) Uani d . 1 C
H19A .9095(2) .0395(4) .6312(2) .079 Uiso calc R 1 H
H19B .9290(2) -.0698(4) .5514(2) .079 Uiso calc R 1 H
H19C .8595(2) -.1650(4) .6181(2) .079 Uiso calc R 1 H
C20 .3935(3) .0879(4) .88575(14) .0567(7) Uani d . 1 C
C21 .3672(3) -.1179(5) .8711(2) .0785(9) Uani d . 1 C
H21A .3336(3) -.1693(5) .9173(2) .118 Uiso calc R 1 H
H21B .4463(3) -.1799(5) .8653(2) .118 Uiso calc R 1 H
H21C .3051(3) -.1343(5) .8215(2) .118 Uiso calc R 1 H
C22 .2735(2) .1989(4) .90441(14) .0528(6) Uani d . 1 C
H22 .3091(2) .3185(4) .92555(14) .063 Uiso calc R 1 H
C23 .2118(3) .1187(5) .9751(2) .0754(9) Uani d . 1 C
H23A .1711(3) .0010(5) .9581(2) .090 Uiso calc R 1 H
H23B .2784(3) .0965(5) 1.0228(2) .090 Uiso calc R 1 H
C24 .1113(3) .2511(5) .9990(2) .0815(10) Uani d . 1 C
H24A .0701(3) .1955(5) 1.0418(2) .098 Uiso calc R 1 H
H24B .1530(3) .3650(5) 1.0206(2) .098 Uiso calc R 1 H
C25 .0117(3) .2930(6) .9249(2) .0858(11) Uani d . 1 C
H25A -.0506(3) .3814(6) .9395(2) .103 Uiso calc R 1 H
H25B -.0343(3) .1805(6) .9053(2) .103 Uiso calc R 1 H
C26 .0792(3) .3738(5) .8566(2) .0811(10) Uani d . 1 C
H26A .0146(3) .4014(5) .8085(2) .097 Uiso calc R 1 H
H26B .1211(3) .4892(5) .8760(2) .097 Uiso calc R 1 H
C27 .1140(3) .0935(6) .7846(2) .0887(11) Uani d . 1 C
H27A .0529(3) .1400(6) .7390(2) .133 Uiso calc R 1 H
H27B .0696(3) .0186(6) .8195(2) .133 Uiso calc R 1 H
H27C .1779(3) .0197(6) .7640(2) .133 Uiso calc R 1 H

loop_
_atom_type_symbol
_atom_type_description
_atom_type_scat_dispersion_real
_atom_type_scat_dispersion_imag
_atom_type_scat_source
C C .0033 .0016 'International Tables Vol C Tables 4.2.6.8 and 6.1.1.4'
H H .0000 .0000 'International Tables Vol C Tables 4.2.6.8 and 6.1.1.4'
N N .0061 .0033 'International Tables Vol C Tables 4.2.6.8 and 6.1.1.4'
O O .0106 .0060 'International Tables Vol C Tables 4.2.6.8 and 6.1.1.4'

loop_
_geom_angle_atom_site_label_1
_geom_angle_atom_site_label_2
_geom_angle_atom_site_label_3
_geom_angle
C3 O1 H1 109.47(14)
C20 O2 H2 109.5(2)
C27 N1 C22 116.3(2)
C27 N1 C26 110.5(2)
C22 N1 C26 110.0(2)
C2 C1 C10 113.0(2)
C2 C1 H1A 108.98(15)
C10 C1 H1A 108.98(13)
C2 C1 H1B 108.98(13)
C10 C1 H1B 108.98(12)
H1A C1 H1B 107.8
C3 C2 C1 111.5(2)
C3 C2 H2A 109.32(15)
C1 C2 H2A 109.32(14)
C3 C2 H2B 109.32(14)
C1 C2 H2B 109.32(13)
H2A C2 H2B 108.0
O1 C3 C2 113.4(3)
O1 C3 C4 107.3(2)
C2 C3 C4 110.2(2)
O1 C3 H3 108.6(2)
C2 C3 H3 108.61(15)
C4 C3 H3 108.6(2)
C3 C4 C5 111.8(2)
C3 C4 H4A 109.25(15)
C5 C4 H4A 109.25(14)
C3 C4 H4B 109.2(2)
C5 C4 H4B 109.25(13)
H4A C4 H4B 107.9
C6 C5 C4 113.3(2)
C6 C5 C10 111.7(2)
C4 C5 C10 113.5(2)
C6 C5 H5 105.86(13)
C4 C5 H5 105.86(13)
C10 C5 H5 105.86(11)
C5 C6 C7 111.6(2)
C5 C6 H6A 109.30(14)
C7 C6 H6A 109.30(14)
C5 C6 H6B 109.30(13)
C7 C6 H6B 109.30(14)
H6A C6 H6B 108.0
C8 C7 C6 113.1(2)
C8 C7 H7A 108.97(13)
C6 C7 H7A 108.97(13)
C8 C7 H7B 108.97(13)
C6 C7 H7B 108.97(14)
H7A C7 H7B 107.8
C7 C8 C14 111.6(2)
C7 C8 C9 112.0(2)
C14 C8 C9 107.9(2)
C7 C8 H8 108.42(13)
C14 C8 H8 108.42(12)
C9 C8 H8 108.42(11)
C11 C9 C8 111.0(2)
C11 C9 C10 115.1(2)
C8 C9 C10 113.0(2)
C11 C9 H9 105.60(12)
C8 C9 H9 105.60(11)
C10 C9 H9 105.60(11)
C1 C10 C19 108.7(2)
C1 C10 C9 110.7(2)
C19 C10 C9 110.8(2)
C1 C10 C5 107.9(2)
C19 C10 C5 111.3(2)
C9 C10 C5 107.4(2)
C9 C11 C12 113.2(2)
C9 C11 H11A 108.93(12)
C12 C11 H11A 108.93(13)
C9 C11 H11B 108.93(12)
C12 C11 H11B 108.93(13)
H11A C11 H11B 107.7
C13 C12 C11 111.9(2)
C13 C12 H12A 109.24(12)
C11 C12 H12A 109.24(13)
C13 C12 H12B 109.24(12)
C11 C12 H12B 109.24(13)
H12A C12 H12B 107.9
C12 C13 C18 110.6(2)
C12 C13 C14 107.1(2)
C18 C13 C14 111.9(2)
C12 C13 C17 115.5(2)
C18 C13 C17 111.8(2)
C14 C13 C17 99.4(2)
C15 C14 C8 119.8(2)
C15 C14 C13 103.5(2)
C8 C14 C13 115.7(2)
C15 C14 H14 105.56(14)
C8 C14 H14 105.56(12)
C13 C14 H14 105.56(12)
C14 C15 C16 103.1(2)
C14 C15 H15A 111.14(14)
C16 C15 H15A 111.1(2)
C14 C15 H15B 111.14(14)
C16 C15 H15B 111.1(2)
H15A C15 H15B 109.1
C15 C16 C17 107.3(2)
C15 C16 H16A 110.3(2)
C17 C16 H16A 110.26(14)
C15 C16 H16B 110.26(14)
C17 C16 H16B 110.26(14)
H16A C16 H16B 108.5
C20 C17 C16 113.9(2)
C20 C17 C13 122.3(2)
C16 C17 C13 103.7(2)
C20 C17 H17 105.18(13)
C16 C17 H17 105.18(15)
C13 C17 H17 105.18(11)
C13 C18 H18A 109.5(2)
C13 C18 H18B 109.47(14)
H18A C18 H18B 109.5
C13 C18 H18C 109.47(15)
H18A C18 H18C 109.5
H18B C18 H18C 109.5
C10 C19 H19A 109.47(13)
C10 C19 H19B 109.47(12)
H19A C19 H19B 109.5
C10 C19 H19C 109.47(13)
H19A C19 H19C 109.5
H19B C19 H19C 109.5
O2 C20 C21 105.1(3)
O2 C20 C17 110.8(2)
C21 C20 C17 113.0(2)
O2 C20 C22 104.5(2)
C21 C20 C22 113.6(2)
C17 C20 C22 109.4(2)
C20 C21 H21A 109.47(14)
C20 C21 H21B 109.5(2)
H21A C21 H21B 109.5
C20 C21 H21C 109.5(2)
H21A C21 H21C 109.5
H21B C21 H21C 109.5
N1 C22 C23 112.2(2)
N1 C22 C20 115.7(2)
C23 C22 C20 114.2(2)
N1 C22 H22 104.40(14)
C23 C22 H22 104.4(2)
C20 C22 H22 104.40(15)
C24 C23 C22 110.8(3)
C24 C23 H23A 109.5(2)
C22 C23 H23A 109.5(2)
C24 C23 H23B 109.5(2)
C22 C23 H23B 109.5(2)
H23A C23 H23B 108.1
C25 C24 C23 109.8(3)
C25 C24 H24A 109.7(2)
C23 C24 H24A 109.7(2)
C25 C24 H24B 109.7(2)
C23 C24 H24B 109.7(2)
H24A C24 H24B 108.2
C24 C25 C26 108.9(3)
C24 C25 H25A 109.9(2)
C26 C25 H25A 109.9(2)
C24 C25 H25B 109.9(2)
C26 C25 H25B 109.9(2)
H25A C25 H25B 108.3
N1 C26 C25 112.8(3)
N1 C26 H26A 109.0(2)
C25 C26 H26A 109.0(2)
N1 C26 H26B 109.0(2)
C25 C26 H26B 109.0(2)
H26A C26 H26B 107.8
N1 C27 H27A 109.5(2)
N1 C27 H27B 109.5(2)
H27A C27 H27B 109.5
N1 C27 H27C 109.5(2)
H27A C27 H27C 109.5
H27B C27 H27C 109.5

loop_
_geom_bond_atom_site_label_1
_geom_bond_atom_site_label_2
_geom_bond_distance
O1 C3 1.429(3)
O1 H1 .82
O2 C20 1.449(3)
O2 H2 .82
N1 C27 1.445(4)
N1 C22 1.471(3)
N1 C26 1.475(4)
C1 C2 1.525(3)
C1 C10 1.534(3)
C1 H1A .97
C1 H1B .97
C2 C3 1.495(4)
C2 H2A .97
C2 H2B .97
C3 C4 1.510(4)
C3 H3 .98
C4 C5 1.529(3)
C4 H4A .97
C4 H4B .97
C5 C6 1.513(3)
C5 C10 1.551(3)
C5 H5 .98
C6 C7 1.533(3)
C6 H6A .97
C6 H6B .97
C7 C8 1.521(3)
C7 H7A .97
C7 H7B .97
C8 C14 1.525(3)
C8 C9 1.546(3)
C8 H8 .98
C9 C11 1.529(3)
C9 C10 1.550(3)
C9 H9 .98
C10 C19 1.540(3)
C11 C12 1.531(3)
C11 H11A .97
C11 H11B .97
C12 C13 1.533(3)
C12 H12A .97
C12 H12B .97
C13 C18 1.535(3)
C13 C14 1.535(3)
C13 C17 1.568(3)
C14 C15 1.528(3)
C14 H14 .98
C15 C16 1.533(4)
C15 H15A .97
C15 H15B .97
C16 C17 1.544(4)
C16 H16A .97
C16 H16B .97
C17 C20 1.540(3)
C17 H17 .98
C18 H18A .96
C18 H18B .96
C18 H18C .96
C19 H19A .96
C19 H19B .96
C19 H19C .96
C20 C21 1.522(5)
C20 C22 1.563(4)
C21 H21A .96
C21 H21B .96
C21 H21C .96
C22 C23 1.532(4)
C22 H22 .98
C23 C24 1.520(5)
C23 H23A .97
C23 H23B .97
C24 C25 1.494(5)
C24 H24A .97
C24 H24B .97
C25 C26 1.535(5)
C25 H25A .97
C25 H25B .97
C26 H26A .97
C26 H26B .97
C27 H27A .96
C27 H27B .96
C27 H27C .96

loop_
_cod_related_entry_id
_cod_related_entry_database
_cod_related_entry_code
1 ChemSpider 21188421
